data_1542277
loop_
_publ_author_name
'Blackham, Emma E.'
'Knowles, Jonathan P.'
'Burgess, Jonathan'
'Booker-Milburn, Kevin I.'

_publ_section_title
;
 Combining photochemistry and catalysis: rapid access to sp3-- rich
 polyheterocycles from simple pyrroles
;
_journal_issue 3
_journal_name_full 'Chem. Sci.'
_journal_page_first 2302
_journal_paper_doi 10.1039/C5SC04062K
_journal_volume 7
_journal_year 2016
_chemical_formula_moiety 'C25 H29 N3 O3 S'
_chemical_formula_sum 'C25 H29 N3 O3 S'
_chemical_formula_weight 451.57
_chemical_name_systematic
;
 ?
;
_space_group_crystal_system monoclinic
_space_group_IT_number 14
_space_group_name_Hall '-P 2yn'
_space_group_name_H-M_alt 'P 1 21/n 1'
_symmetry_space_group_name_Hall '-P 2yn'
_symmetry_space_group_name_H-M 'P 1 21/n 1'
_atom_sites_solution_hydrogens mixed
_audit_creation_date 2015-12-09
_audit_creation_method
;
Olex2 1.2
(compiled 2015.09.30 svn.r3233 for OlexSys, GUI svn.r5103)
;
_audit_update_record
;
2015-12-09 deposited with the CCDC.
2016-01-04 downloaded from the CCDC.
;
_cell_angle_alpha 90
_cell_angle_beta 93.024(2)
_cell_angle_gamma 90
_cell_formula_units_Z 4
_cell_length_a 13.2995(5)
_cell_length_b 10.5425(4)
_cell_length_c 16.0040(6)
_cell_measurement_reflns_used 9847
_cell_measurement_temperature 100(2)
_cell_measurement_theta_max 27.86
_cell_measurement_theta_min 2.31
_cell_volume 2240.80(15)
_computing_cell_refinement 'SAINT v8.34A (Bruker, 2013)'
_computing_data_reduction 'SAINT v8.34A (Bruker, 2013)'
_computing_molecular_graphics 'Olex2 (Dolomanov et al., 2009)'
_computing_publication_material 'Olex2 (Dolomanov et al., 2009)'
_computing_structure_refinement 'ShelXL (Sheldrick, 2015)'
_computing_structure_solution
;
Superflip (Palatinus & Chapuis, 2007;Palatinus & van der Lee, 2008;
Palatinus et al., 2012)
;
_diffrn_ambient_temperature 100(2)
_diffrn_detector 'Bruker area detector'
_diffrn_detector_type 'CCD area detector'
_diffrn_measured_fraction_theta_full 1.000
_diffrn_measured_fraction_theta_max 0.992
_diffrn_measurement_device 'Bruker Apex II kappa CCD area detector'
_diffrn_measurement_device_type 'Bruker Apex II kappa CCD area detector'
_diffrn_measurement_method '\f and \w scans'
_diffrn_radiation_monochromator graphite
_diffrn_radiation_type MoK\a
_diffrn_radiation_wavelength 0.71073
_diffrn_reflns_av_R_equivalents 0.0913
_diffrn_reflns_av_unetI/netI 0.0397
_diffrn_reflns_laue_measured_fraction_full 1.000
_diffrn_reflns_laue_measured_fraction_max 0.992
_diffrn_reflns_limit_h_max 17
_diffrn_reflns_limit_h_min -17
_diffrn_reflns_limit_k_max 13
_diffrn_reflns_limit_k_min -13
_diffrn_reflns_limit_l_max 21
_diffrn_reflns_limit_l_min -21
_diffrn_reflns_number 40020
_diffrn_reflns_point_group_measured_fraction_full 1.000
_diffrn_reflns_point_group_measured_fraction_max 0.992
_diffrn_reflns_theta_full 26.000
_diffrn_reflns_theta_max 28.084
_diffrn_reflns_theta_min 1.941
_diffrn_source 'fine-focus sealed tube'
_diffrn_standards_number 0
_exptl_absorpt_coefficient_mu 0.177
_exptl_absorpt_correction_T_max 0.7456
_exptl_absorpt_correction_T_min 0.6364
_exptl_absorpt_correction_type multi-scan
_exptl_absorpt_process_details
;
SADABS-2014/5 (Bruker,2014/5) was used for absorption correction.
wR2(int) was 0.0633 before and 0.0512 after correction.
The Ratio of minimum to maximum transmission is 0.8535.
The \l/2 correction factor is 0.00150.
;
_exptl_crystal_colour colourless
_exptl_crystal_colour_primary colourless
_exptl_crystal_density_diffrn 1.339
_exptl_crystal_description block
_exptl_crystal_F_000 960
_exptl_crystal_size_max 0.39
_exptl_crystal_size_mid 0.31
_exptl_crystal_size_min 0.14
_refine_diff_density_max 0.346
_refine_diff_density_min -0.448
_refine_diff_density_rms 0.053
_refine_ls_extinction_method none
_refine_ls_goodness_of_fit_ref 1.051
_refine_ls_hydrogen_treatment mixed
_refine_ls_matrix_type full
_refine_ls_number_parameters 295
_refine_ls_number_reflns 5414
_refine_ls_number_restraints 0
_refine_ls_restrained_S_all 1.051
_refine_ls_R_factor_all 0.0527
_refine_ls_R_factor_gt 0.0428
_refine_ls_shift/su_max 0.002
_refine_ls_shift/su_mean 0.000
_refine_ls_structure_factor_coef Fsqd
_refine_ls_weighting_details 'w=1/[\s^2^(Fo^2^)+(0.0337P)^2^+1.4537P] where P=(Fo^2^+2Fc^2^)/3'
_refine_ls_weighting_scheme calc
_refine_ls_wR_factor_gt 0.0953
_refine_ls_wR_factor_ref 0.1009
_reflns_Friedel_coverage 0.000
_reflns_number_gt 4572
_reflns_number_total 5414
_reflns_threshold_expression 'I > 2\s(I)'
_cod_data_source_file c5sc04062k3.cif
_cod_data_source_block 22a
_cod_depositor_comments 'Adding full bibliography for 1542275--1542277.cif.'
_cod_original_cell_volume 2240.79(15)
_cod_database_code 1542277
_shelxl_version_number 2013-4
_shelx_space_group_comment
;
The symmetry employed for this shelxl refinement is uniquely defined
by the following loop, which should always be used as a source of
symmetry information in preference to the above space-group names.
They are only intended as comments.
;
_olex2_refinement_description
;
1. Fixed Uiso
 At 1.2 times of:
  All C(H) groups, All C(H,H) groups
 At 1.5 times of:
  All C(H,H,H) groups
2.a Ternary CH refined with riding coordinates:
 C1(H1), C2(H2), C13(H13)
2.b Secondary CH2 refined with riding coordinates:
 C12(H12A,H12B), C14(H14A,H14B), C15(H15A,H15B), C17(H17A,H17B)
2.c Aromatic/amide H refined with riding coordinates:
 C5(H5), C6(H6), C7(H7), C8(H8), C9(H9), C10(H10), C11(H11), C20(H20),
 C21(H21), C23(H23), C24(H24)
2.d Idealised Me refined as rotating group:
 C18(H18A,H18B,H18C), C25(H25A,H25B,H25C)
;
_olex2_submission_special_instructions 'No special instructions were received'

loop_
_space_group_symop_operation_xyz
'x, y, z'
'-x+1/2, y+1/2, -z+1/2'
'-x, -y, -z'
'x-1/2, -y-1/2, z-1/2'

loop_
_atom_site_label
_atom_site_type_symbol
_atom_site_fract_x
_atom_site_fract_y
_atom_site_fract_z
_atom_site_U_iso_or_equiv
_atom_site_adp_type
_atom_site_occupancy
_atom_site_site_symmetry_order
_atom_site_calc_flag
_atom_site_refinement_flags_posn
S1 S 0.34830(3) 0.53786(4) 0.60714(2) 0.01533(10) Uani 1 1 d .
O1 O 0.50437(8) 0.60395(12) 0.92683(6) 0.0195(2) Uani 1 1 d .
O2 O 0.37969(8) 0.60297(12) 0.53385(7) 0.0207(3) Uani 1 1 d .
O3 O 0.25821(8) 0.57885(12) 0.64503(7) 0.0221(3) Uani 1 1 d .
N1 N 0.60873(9) 0.57266(13) 0.72198(7) 0.0136(3) Uani 1 1 d .
N2 N 0.44480(9) 0.54273(13) 0.67366(7) 0.0135(3) Uani 1 1 d .
N3 N 0.63874(10) 0.69868(14) 0.87132(8) 0.0162(3) Uani 1 1 d .
C1 C 0.53244(11) 0.62654(15) 0.66307(9) 0.0140(3) Uani 1 1 d .
H1 H 0.5548 0.6182 0.6059 0.017 Uiso 1 1 calc R
C2 C 0.43972(10) 0.51338(15) 0.76422(8) 0.0131(3) Uani 1 1 d .
H2 H 0.4017 0.5812 0.7901 0.016 Uiso 1 1 calc R
C3 C 0.55344(10) 0.52681(14) 0.79481(8) 0.0123(3) Uani 1 1 d .
C4 C 0.51516(11) 0.76610(16) 0.68238(9) 0.0157(3) Uani 1 1 d .
C5 C 0.59504(12) 0.84922(17) 0.67097(9) 0.0190(3) Uani 1 1 d .
H5 H 0.6553 0.8180 0.6524 0.023 Uiso 1 1 calc R
C6 C 0.58546(13) 0.97772(17) 0.68709(10) 0.0223(3) Uani 1 1 d .
H6 H 0.6389 1.0324 0.6789 0.027 Uiso 1 1 calc R
C7 C 0.49579(13) 1.02476(17) 0.71553(10) 0.0224(3) Uani 1 1 d .
H7 H 0.4893 1.1108 0.7267 0.027 Uiso 1 1 calc R
C8 C 0.41632(13) 0.94331(17) 0.72711(10) 0.0224(3) Uani 1 1 d .
H8 H 0.3565 0.9747 0.7465 0.027 Uiso 1 1 calc R
C9 C 0.42538(12) 0.81438(16) 0.70979(9) 0.0186(3) Uani 1 1 d .
H9 H 0.3711 0.7604 0.7166 0.022 Uiso 1 1 calc R
C10 C 0.39101(11) 0.38923(16) 0.78352(9) 0.0164(3) Uani 1 1 d .
H10 H 0.3276 0.3723 0.7588 0.020 Uiso 1 1 calc R
C11 C 0.43310(12) 0.30248(16) 0.83375(9) 0.0177(3) Uani 1 1 d .
H11 H 0.3954 0.2314 0.8466 0.021 Uiso 1 1 calc R
C12 C 0.53887(11) 0.31310(16) 0.87111(9) 0.0176(3) Uani 1 1 d .
H12A H 0.5689 0.2293 0.8746 0.021 Uiso 1 1 calc R
H12B H 0.5372 0.3467 0.9275 0.021 Uiso 1 1 calc R
C13 C 0.60358(11) 0.39897(15) 0.81942(9) 0.0147(3) Uani 1 1 d .
H13 H 0.6664 0.4167 0.8521 0.018 Uiso 1 1 calc R
C14 C 0.63031(12) 0.34613(16) 0.73412(9) 0.0180(3) Uani 1 1 d .
H14A H 0.6839 0.2839 0.7402 0.022 Uiso 1 1 calc R
H14B H 0.5721 0.3074 0.7053 0.022 Uiso 1 1 calc R
C15 C 0.66444(11) 0.46293(15) 0.68775(9) 0.0169(3) Uani 1 1 d .
H15A H 0.7365 0.4749 0.6969 0.020 Uiso 1 1 calc R
H15B H 0.6488 0.4542 0.6281 0.020 Uiso 1 1 calc R
C16 C 0.56209(11) 0.61637(15) 0.86981(9) 0.0134(3) Uani 1 1 d .
C17 C 0.65769(12) 0.78653(16) 0.94107(9) 0.0187(3) Uani 1 1 d .
H17A H 0.7275 0.8134 0.9421 0.022 Uiso 1 1 calc R
H17B H 0.6473 0.7424 0.9931 0.022 Uiso 1 1 calc R
C18 C 0.59069(14) 0.90270(19) 0.93596(12) 0.0299(4) Uani 1 1 d .
H18A H 0.6013 0.9477 0.8850 0.045 Uiso 1 1 calc GR
H18B H 0.6069 0.9570 0.9829 0.045 Uiso 1 1 calc GR
H18C H 0.5215 0.8771 0.9367 0.045 Uiso 1 1 calc GR
C19 C 0.33322(11) 0.37579(16) 0.58337(9) 0.0170(3) Uani 1 1 d .
C20 C 0.23877(12) 0.31995(19) 0.58662(10) 0.0241(4) Uani 1 1 d .
H20 H 0.1838 0.3672 0.6022 0.029 Uiso 1 1 calc R
C21 C 0.22786(14) 0.1924(2) 0.56616(10) 0.0287(4) Uani 1 1 d .
H21 H 0.1647 0.1548 0.5678 0.034 Uiso 1 1 calc R
C22 C 0.30916(15) 0.11989(18) 0.54340(10) 0.0270(4) Uani 1 1 d .
C23 C 0.40298(13) 0.17813(18) 0.53985(10) 0.0233(4) Uani 1 1 d .
H23 H 0.4579 0.1309 0.5242 0.028 Uiso 1 1 calc R
C24 C 0.41560(12) 0.30567(17) 0.55940(9) 0.0182(3) Uani 1 1 d .
H24 H 0.4784 0.3438 0.5565 0.022 Uiso 1 1 calc R
C25 C 0.29603(19) -0.0190(2) 0.52339(12) 0.0397(5) Uani 1 1 d .
H25A H 0.2392 -0.0515 0.5512 0.060 Uiso 1 1 calc GR
H25B H 0.3556 -0.0644 0.5422 0.060 Uiso 1 1 calc GR
H25C H 0.2849 -0.0296 0.4640 0.060 Uiso 1 1 calc GR
H3 H 0.6668(14) 0.709(2) 0.8252(12) 0.025(5) Uiso 1 1 d .

loop_
_atom_site_aniso_label
_atom_site_aniso_U_11
_atom_site_aniso_U_22
_atom_site_aniso_U_33
_atom_site_aniso_U_23
_atom_site_aniso_U_13
_atom_site_aniso_U_12
S1 0.01138(17) 0.0215(2) 0.01285(16) 0.00161(14) -0.00164(12) -0.00024(14)
O1 0.0198(5) 0.0254(6) 0.0138(5) -0.0039(4) 0.0050(4) -0.0041(5)
O2 0.0182(5) 0.0285(7) 0.0149(5) 0.0050(5) -0.0027(4) -0.0014(5)
O3 0.0144(5) 0.0291(7) 0.0229(6) 0.0012(5) 0.0008(4) 0.0039(5)
N1 0.0120(6) 0.0187(7) 0.0102(5) -0.0003(5) 0.0016(4) 0.0008(5)
N2 0.0126(6) 0.0181(7) 0.0097(5) 0.0020(5) -0.0013(4) -0.0024(5)
N3 0.0165(6) 0.0202(7) 0.0119(6) -0.0027(5) 0.0017(5) -0.0032(5)
C1 0.0122(6) 0.0187(8) 0.0112(6) 0.0012(6) 0.0005(5) -0.0025(6)
C2 0.0120(6) 0.0177(7) 0.0097(6) 0.0007(5) -0.0002(5) -0.0001(6)
C3 0.0122(6) 0.0150(7) 0.0096(6) 0.0004(5) 0.0007(5) -0.0003(6)
C4 0.0175(7) 0.0188(8) 0.0104(6) 0.0018(6) -0.0024(5) -0.0008(6)
C5 0.0170(7) 0.0240(9) 0.0158(7) 0.0017(6) -0.0006(5) -0.0022(7)
C6 0.0246(8) 0.0228(9) 0.0191(7) 0.0036(6) -0.0028(6) -0.0076(7)
C7 0.0307(9) 0.0165(8) 0.0195(7) 0.0011(6) -0.0025(6) 0.0007(7)
C8 0.0231(8) 0.0227(9) 0.0215(8) 0.0004(7) 0.0026(6) 0.0031(7)
C9 0.0175(7) 0.0197(8) 0.0187(7) 0.0025(6) 0.0015(6) -0.0012(6)
C10 0.0153(7) 0.0207(8) 0.0134(6) -0.0017(6) 0.0013(5) -0.0046(6)
C11 0.0213(8) 0.0183(8) 0.0140(7) -0.0012(6) 0.0047(6) -0.0046(6)
C12 0.0201(7) 0.0181(8) 0.0144(7) 0.0020(6) 0.0005(6) 0.0012(6)
C13 0.0142(6) 0.0159(8) 0.0138(6) -0.0009(6) -0.0013(5) 0.0014(6)
C14 0.0175(7) 0.0205(8) 0.0161(7) -0.0033(6) 0.0018(6) 0.0028(6)
C15 0.0137(7) 0.0231(8) 0.0139(6) -0.0026(6) 0.0019(5) 0.0021(6)
C16 0.0132(6) 0.0151(7) 0.0117(6) 0.0002(6) -0.0018(5) 0.0020(6)
C17 0.0194(7) 0.0202(8) 0.0161(7) -0.0042(6) -0.0021(6) -0.0045(6)
C18 0.0340(10) 0.0254(10) 0.0297(9) -0.0086(8) -0.0032(7) 0.0042(8)
C19 0.0171(7) 0.0224(8) 0.0112(6) -0.0005(6) -0.0018(5) -0.0041(6)
C20 0.0172(7) 0.0384(11) 0.0164(7) -0.0028(7) -0.0004(6) -0.0088(7)
C21 0.0281(9) 0.0408(11) 0.0170(7) -0.0009(7) -0.0011(6) -0.0206(8)
C22 0.0400(10) 0.0279(10) 0.0127(7) -0.0004(7) -0.0026(7) -0.0128(8)
C23 0.0293(9) 0.0258(9) 0.0145(7) -0.0017(7) -0.0012(6) -0.0011(7)
C24 0.0169(7) 0.0254(9) 0.0121(6) 0.0005(6) -0.0009(5) -0.0042(6)
C25 0.0635(14) 0.0301(11) 0.0252(9) -0.0026(8) -0.0010(9) -0.0189(10)

loop_
_atom_type_symbol
_atom_type_description
_atom_type_scat_dispersion_real
_atom_type_scat_dispersion_imag
_atom_type_scat_source
C C 0.0033 0.0016 'International Tables Vol C Tables 4.2.6.8 and 6.1.1.4'
H H 0.0000 0.0000 'International Tables Vol C Tables 4.2.6.8 and 6.1.1.4'
N N 0.0061 0.0033 'International Tables Vol C Tables 4.2.6.8 and 6.1.1.4'
O O 0.0106 0.0060 'International Tables Vol C Tables 4.2.6.8 and 6.1.1.4'
S S 0.1246 0.1234 'International Tables Vol C Tables 4.2.6.8 and 6.1.1.4'

loop_
_geom_angle_atom_site_label_1
_geom_angle_atom_site_label_2
_geom_angle_atom_site_label_3
_geom_angle
O2 S1 N2 105.42(6)
O2 S1 C19 108.75(7)
O3 S1 O2 118.96(7)
O3 S1 N2 111.17(7)
O3 S1 C19 107.16(8)
N2 S1 C19 104.45(7)
C1 N1 C3 106.01(11)
C1 N1 C15 113.89(11)
C3 N1 C15 108.08(12)
C1 N2 S1 122.94(10)
C1 N2 C2 108.21(11)
C2 N2 S1 123.87(10)
C16 N3 C17 121.68(13)
C16 N3 H3 115.6(14)
C17 N3 H3 121.2(14)
N1 C1 N2 102.59(11)
N1 C1 H1 109.4
N1 C1 C4 110.56(12)
N2 C1 H1 109.4
N2 C1 C4 115.17(12)
C4 C1 H1 109.4
N2 C2 H2 108.2
N2 C2 C3 101.09(10)
N2 C2 C10 115.13(12)
C3 C2 H2 108.2
C10 C2 H2 108.2
C10 C2 C3 115.70(12)
N1 C3 C2 106.98(11)
N1 C3 C13 104.95(11)
N1 C3 C16 113.22(12)
C13 C3 C2 113.33(12)
C16 C3 C2 109.39(11)
C16 C3 C13 108.99(11)
C5 C4 C1 117.10(14)
C9 C4 C1 123.99(14)
C9 C4 C5 118.91(15)
C4 C5 H5 119.6
C6 C5 C4 120.72(15)
C6 C5 H5 119.6
C5 C6 H6 120.1
C5 C6 C7 119.90(16)
C7 C6 H6 120.1
C6 C7 H7 120.1
C8 C7 C6 119.84(16)
C8 C7 H7 120.1
C7 C8 H8 119.8
C7 C8 C9 120.30(16)
C9 C8 H8 119.8
C4 C9 C8 120.31(15)
C4 C9 H9 119.8
C8 C9 H9 119.8
C2 C10 H10 118.1
C11 C10 C2 123.73(14)
C11 C10 H10 118.1
C10 C11 H11 118.4
C10 C11 C12 123.19(15)
C12 C11 H11 118.4
C11 C12 H12A 109.2
C11 C12 H12B 109.2
C11 C12 C13 111.83(12)
H12A C12 H12B 107.9
C13 C12 H12A 109.2
C13 C12 H12B 109.2
C3 C13 H13 108.3
C12 C13 C3 114.09(12)
C12 C13 H13 108.3
C12 C13 C14 115.58(13)
C14 C13 C3 101.95(11)
C14 C13 H13 108.3
C13 C14 H14A 111.1
C13 C14 H14B 111.1
H14A C14 H14B 109.1
C15 C14 C13 103.28(13)
C15 C14 H14A 111.1
C15 C14 H14B 111.1
N1 C15 C14 106.37(11)
N1 C15 H15A 110.5
N1 C15 H15B 110.5
C14 C15 H15A 110.5
C14 C15 H15B 110.5
H15A C15 H15B 108.6
O1 C16 N3 124.08(14)
O1 C16 C3 119.56(13)
N3 C16 C3 116.17(12)
N3 C17 H17A 108.9
N3 C17 H17B 108.9
N3 C17 C18 113.20(13)
H17A C17 H17B 107.8
C18 C17 H17A 108.9
C18 C17 H17B 108.9
C17 C18 H18A 109.5
C17 C18 H18B 109.5
C17 C18 H18C 109.5
H18A C18 H18B 109.5
H18A C18 H18C 109.5
H18B C18 H18C 109.5
C20 C19 S1 119.73(13)
C20 C19 C24 120.73(16)
C24 C19 S1 119.53(12)
C19 C20 H20 120.5
C21 C20 C19 118.95(17)
C21 C20 H20 120.5
C20 C21 H21 119.3
C22 C21 C20 121.44(16)
C22 C21 H21 119.3
C21 C22 C23 118.62(17)
C21 C22 C25 120.52(18)
C23 C22 C25 120.87(19)
C22 C23 H23 119.5
C24 C23 C22 121.00(17)
C24 C23 H23 119.5
C19 C24 H24 120.4
C23 C24 C19 119.26(15)
C23 C24 H24 120.4
C22 C25 H25A 109.5
C22 C25 H25B 109.5
C22 C25 H25C 109.5
H25A C25 H25B 109.5
H25A C25 H25C 109.5
H25B C25 H25C 109.5

loop_
_geom_bond_atom_site_label_1
_geom_bond_atom_site_label_2
_geom_bond_distance
S1 O2 1.4398(11)
S1 O3 1.4376(11)
S1 N2 1.6245(12)
S1 C19 1.7595(17)
O1 C16 1.2302(17)
N1 C1 1.4629(18)
N1 C3 1.4910(17)
N1 C15 1.493(2)
N2 C1 1.4795(19)
N2 C2 1.4869(17)
N3 C16 1.338(2)
N3 C17 1.4621(19)
N3 H3 0.85(2)
C1 H1 0.9800
C1 C4 1.523(2)
C2 H2 0.9800
C2 C3 1.5712(19)
C2 C10 1.500(2)
C3 C13 1.545(2)
C3 C16 1.527(2)
C4 C5 1.397(2)
C4 C9 1.390(2)
C5 H5 0.9300
C5 C6 1.386(2)
C6 H6 0.9300
C6 C7 1.390(2)
C7 H7 0.9300
C7 C8 1.382(2)
C8 H8 0.9300
C8 C9 1.394(2)
C9 H9 0.9300
C10 H10 0.9300
C10 C11 1.322(2)
C11 H11 0.9300
C11 C12 1.503(2)
C12 H12A 0.9700
C12 H12B 0.9700
C12 C13 1.523(2)
C13 H13 0.9800
C13 C14 1.534(2)
C14 H14A 0.9700
C14 H14B 0.9700
C14 C15 1.519(2)
C15 H15A 0.9700
C15 H15B 0.9700
C17 H17A 0.9700
C17 H17B 0.9700
C17 C18 1.514(2)
C18 H18A 0.9600
C18 H18B 0.9600
C18 H18C 0.9600
C19 C20 1.391(2)
C19 C24 1.392(2)
C20 H20 0.9300
C20 C21 1.389(3)
C21 H21 0.9300
C21 C22 1.389(3)
C22 C23 1.395(2)
C22 C25 1.507(3)
C23 H23 0.9300
C23 C24 1.389(2)
C24 H24 0.9300
C25 H25A 0.9600
C25 H25B 0.9600
C25 H25C 0.9600

loop_
_geom_torsion_atom_site_label_1
_geom_torsion_atom_site_label_2
_geom_torsion_atom_site_label_3
_geom_torsion_atom_site_label_4
_geom_torsion
S1 N2 C1 N1 -164.33(10)
S1 N2 C1 C4 75.50(15)
S1 N2 C2 C3 177.32(10)
S1 N2 C2 C10 51.87(17)
S1 C19 C20 C21 178.83(12)
S1 C19 C24 C23 -179.31(11)
O2 S1 N2 C1 13.51(14)
O2 S1 N2 C2 165.55(12)
O2 S1 C19 C20 -117.07(13)
O2 S1 C19 C24 61.28(13)
O3 S1 N2 C1 -116.70(12)
O3 S1 N2 C2 35.34(15)
O3 S1 C19 C20 12.73(14)
O3 S1 C19 C24 -168.92(12)
N1 C1 C4 C5 66.03(16)
N1 C1 C4 C9 -114.38(15)
N1 C3 C13 C12 -159.86(12)
N1 C3 C13 C14 -34.54(14)
N1 C3 C16 O1 165.17(13)
N1 C3 C16 N3 -19.66(18)
N2 S1 C19 C20 130.76(12)
N2 S1 C19 C24 -50.89(13)
N2 C1 C4 C5 -178.27(12)
N2 C1 C4 C9 1.3(2)
N2 C2 C3 N1 4.89(15)
N2 C2 C3 C13 -110.29(13)
N2 C2 C3 C16 127.87(12)
N2 C2 C10 C11 127.76(15)
C1 N1 C3 C2 18.90(15)
C1 N1 C3 C13 139.58(12)
C1 N1 C3 C16 -101.68(13)
C1 N1 C15 C14 -110.03(13)
C1 N2 C2 C3 -27.15(15)
C1 N2 C2 C10 -152.60(13)
C1 C4 C5 C6 179.96(14)
C1 C4 C9 C8 179.15(14)
C2 N2 C1 N1 39.87(14)
C2 N2 C1 C4 -80.31(14)
C2 C3 C13 C12 -43.48(16)
C2 C3 C13 C14 81.84(13)
C2 C3 C16 O1 45.97(18)
C2 C3 C16 N3 -138.86(13)
C2 C10 C11 C12 -5.9(2)
C3 N1 C1 N2 -35.12(14)
C3 N1 C1 C4 88.20(14)
C3 N1 C15 C14 7.48(15)
C3 C2 C10 C11 10.3(2)
C3 C13 C14 C15 38.73(14)
C4 C5 C6 C7 0.5(2)
C5 C4 C9 C8 -1.3(2)
C5 C6 C7 C8 -0.4(2)
C6 C7 C8 C9 -0.5(2)
C7 C8 C9 C4 1.3(2)
C9 C4 C5 C6 0.3(2)
C10 C2 C3 N1 129.96(13)
C10 C2 C3 C13 14.78(17)
C10 C2 C3 C16 -107.06(14)
C10 C11 C12 C13 -23.6(2)
C11 C12 C13 C3 47.70(17)
C11 C12 C13 C14 -70.05(17)
C12 C13 C14 C15 163.06(12)
C13 C3 C16 O1 -78.45(17)
C13 C3 C16 N3 96.72(15)
C13 C14 C15 N1 -29.15(14)
C15 N1 C1 N2 83.58(13)
C15 N1 C1 C4 -153.10(12)
C15 N1 C3 C2 -103.57(13)
C15 N1 C3 C13 17.11(14)
C15 N1 C3 C16 135.85(12)
C16 N3 C17 C18 -80.51(19)
C16 C3 C13 C12 78.58(15)
C16 C3 C13 C14 -156.10(12)
C17 N3 C16 O1 -2.8(2)
C17 N3 C16 C3 -177.77(13)
C19 S1 N2 C1 128.05(12)
C19 S1 N2 C2 -79.91(13)
C19 C20 C21 C22 0.6(2)
C20 C19 C24 C23 -1.0(2)
C20 C21 C22 C23 -1.1(2)
C20 C21 C22 C25 178.59(16)
C21 C22 C23 C24 0.6(2)
C22 C23 C24 C19 0.4(2)
C24 C19 C20 C21 0.5(2)
C25 C22 C23 C24 -179.08(15)
